data_9004174
loop_
_publ_author_name
'Szymanski, J. T.'
'Roberts, A. C.'

_publ_section_title
;
 The crystal structure of tungstite, WO3.H2O
;
_journal_name_full 'The Canadian Mineralogist'
_journal_page_first 681
_journal_page_last 688
_journal_volume 22
_journal_year 1984
_chemical_formula_sum 'H2 O4 W'
_chemical_name_mineral Tungstite
_space_group_IT_number 62
_symmetry_space_group_name_Hall '-P 2bc 2a'
_symmetry_space_group_name_H-M 'P m n b'
_cell_angle_alpha 90
_cell_angle_beta 90
_cell_angle_gamma 90
_cell_length_a 5.249
_cell_length_b 10.711
_cell_length_c 5.133
_cell_formula_units_Z 4
_cell_volume 288.588
_database_code_amcsd 0005199
_exptl_crystal_density_diffrn 5.751
_cod_original_formula_sum 'W O4 H2'
_cod_database_code 9004174

loop_
_space_group_symop_operation_xyz
x,y,z
1/2-x,y,z
1/2+x,-y,-z
1/2+x,1/2-y,1/2+z
1/2-x,1/2+y,1/2-z
x,1/2+y,1/2-z
-x,1/2-y,1/2+z
-x,-y,-z

loop_
_atom_site_aniso_label
_atom_site_aniso_U_11
_atom_site_aniso_U_22
_atom_site_aniso_U_33
_atom_site_aniso_U_12
_atom_site_aniso_U_13
_atom_site_aniso_U_23
W 0.00720 0.01540 0.00830 0.00000 0.00000 -0.00280
O1 0.03400 0.02400 0.01500 0.00000 0.00000 -0.00200
O2 0.01700 0.02000 0.01500 0.00000 0.00000 0.00200
O3 0.06100 0.02000 0.07400 -0.00600 -0.00600 -0.00600
H1 0.03300 0.03300 0.03300 0.00000 0.00000 0.00000
H2 0.03300 0.03300 0.03300 0.00000 0.00000 0.00000

loop_
_atom_site_label
_atom_site_fract_x
_atom_site_fract_y
_atom_site_fract_z
W 0.25000 0.22090 -0.00370
O1 0.25000 0.43600 0.07500
O2 0.25000 0.06600 -0.06400
O3 0.49500 0.22700 0.24900
H1 0.25000 0.47900 0.20000
H2 0.25000 0.47800 -0.05500

loop_
_cod_related_entry_id
_cod_related_entry_database
_cod_related_entry_code
1 AMCSD 0005199
